data_7159320
loop_
_publ_author_name
'Tammisetti, Raviramanujayya'
'Chaudhari, Prakash D.'
'Hong, Bor-Cherng'
'Chien, Su-Ying'

_publ_section_title
;
 From citronellal to iridoids: asymmetric synthesis of iridoids and their
 analogues <i>via</i> organocatalytic intramolecular Michael reactions.
;
_journal_issue 20
_journal_name_full 'Organic &amp; biomolecular chemistry'
_journal_page_first 4200
_journal_page_last 4205
_journal_paper_doi 10.1039/d3ob00439b
_journal_volume 21
_journal_year 2023
_chemical_absolute_configuration ad
_chemical_formula_sum 'C19 H23 N2 O1.5'
_chemical_formula_weight 303.39
_space_group_crystal_system triclinic
_space_group_IT_number 1
_space_group_name_Hall 'P 1'
_space_group_name_H-M_alt 'P 1'
_atom_sites_solution_hydrogens mixed
_audit_creation_method SHELXL-2018/3
_audit_update_record
;
2023-01-17 deposited with the CCDC.	2023-04-21 downloaded from the CCDC.
;
_cell_angle_alpha 72.9361(19)
_cell_angle_beta 86.3302(18)
_cell_angle_gamma 65.6886(17)
_cell_formula_units_Z 2
_cell_length_a 8.6495(4)
_cell_length_b 10.1461(5)
_cell_length_c 10.4409(5)
_cell_measurement_reflns_used 9847
_cell_measurement_temperature 100(2)
_cell_measurement_theta_max 78.11
_cell_measurement_theta_min 4.44
_cell_volume 796.57(7)
_computing_cell_refinement 'SAINT V8.40B (Bruker AXS LLC, 2019)'
_computing_data_collection 'Bruker APEX4'
_computing_data_reduction 'SAINT V8.40B (Bruker AXS LLC, 2019)'
_computing_molecular_graphics 'Bruker SHELXTL'
_computing_publication_material 'Bruker SHELXTL'
_computing_structure_refinement 'SHELXL-2018/3 (Sheldrick, 2018)'
_computing_structure_solution 'SHELXT 2018/2 (Sheldrick, 2018)'
_diffrn_ambient_temperature 100(2)
_diffrn_measured_fraction_theta_full 0.993
_diffrn_measured_fraction_theta_max 0.955
_diffrn_measurement_device_type 'Bruker AXS D8 VENTURE, PhotonIII_C28'
_diffrn_measurement_method '\w and \f scans'
_diffrn_radiation_type CuK\a
_diffrn_radiation_wavelength 1.54178
_diffrn_reflns_av_R_equivalents 0.0355
_diffrn_reflns_av_unetI/netI 0.0294
_diffrn_reflns_Laue_measured_fraction_full 0.993
_diffrn_reflns_Laue_measured_fraction_max 0.955
_diffrn_reflns_limit_h_max 10
_diffrn_reflns_limit_h_min -10
_diffrn_reflns_limit_k_max 12
_diffrn_reflns_limit_k_min -12
_diffrn_reflns_limit_l_max 13
_diffrn_reflns_limit_l_min -13
_diffrn_reflns_number 25517
_diffrn_reflns_point_group_measured_fraction_full 0.953
_diffrn_reflns_point_group_measured_fraction_max 0.884
_diffrn_reflns_theta_full 67.679
_diffrn_reflns_theta_max 78.353
_diffrn_reflns_theta_min 4.439
_diffrn_source 'I-mu-S microfocus sealed tube'
_exptl_absorpt_coefficient_mu 0.634
_exptl_absorpt_correction_T_max 1.0000
_exptl_absorpt_correction_T_min 0.8635
_exptl_absorpt_correction_type multi-scan
_exptl_absorpt_process_details
; 
SADABS 2016/2: Krause, L., Herbst-Irmer, R., Sheldrick, G. M., Stalke, D. (2015). 
"Comparison of silver and molybdenum microfocus X-ray sources for 
single-crystal structure determination" 
J. Appl. Cryst. 48, 3-10. 
doi:10.1107/S1600576714022985 
;
_exptl_crystal_colour colourless
_exptl_crystal_density_diffrn 1.265
_exptl_crystal_description plate
_exptl_crystal_F_000 326
_exptl_crystal_size_max 0.200
_exptl_crystal_size_mid 0.100
_exptl_crystal_size_min 0.050
_refine_diff_density_max 0.266
_refine_diff_density_min -0.166
_refine_diff_density_rms 0.050
_refine_ls_abs_structure_details
; 
 Flack x determined using 2684 quotients [(I+)-(I-)]/[(I+)+(I-)] 
 (Parsons, Flack and Wagner, Acta Cryst. B69 (2013) 249-259). 
;
_refine_ls_abs_structure_Flack 0.12(17)
_refine_ls_extinction_coef 0.0065(13)
_refine_ls_extinction_expression Fc^*^=kFc[1+0.001xFc^2^\l^3^/sin(2\q)]^-1/4^
_refine_ls_extinction_method 'SHELXL-2018/3 (Sheldrick 2018)'
_refine_ls_goodness_of_fit_ref 1.021
_refine_ls_hydrogen_treatment constr
_refine_ls_matrix_type full
_refine_ls_number_parameters 412
_refine_ls_number_reflns 6039
_refine_ls_number_restraints 3
_refine_ls_restrained_S_all 1.020
_refine_ls_R_factor_all 0.0401
_refine_ls_R_factor_gt 0.0393
_refine_ls_shift/su_max 0.000
_refine_ls_shift/su_mean 0.000
_refine_ls_structure_factor_coef Fsqd
_refine_ls_weighting_details 'w=1/[\s^2^(Fo^2^)+(0.0755P)^2^+0.1314P] where P=(Fo^2^+2Fc^2^)/3'
_refine_ls_weighting_scheme calc
_refine_ls_wR_factor_gt 0.1019
_refine_ls_wR_factor_ref 0.1031
_reflns_Friedel_coverage 0.851
_reflns_Friedel_fraction_full 0.914
_reflns_Friedel_fraction_max 0.812
_reflns_number_gt 5925
_reflns_number_total 6039
_reflns_threshold_expression 'I > 2\s(I)'
_cod_data_source_file d3ob00439b2.cif
_cod_data_source_block ic21796
_cod_depositor_comments
;
The following automatic conversions were performed:

data item '_exptl_absorpt_correction_type' value 'Multi-Scan' was
changed to 'multi-scan' in accordance with the
/home/data/users/saulius/crontab/automatic-downloads/rss-feeds/RSC/lib/dictionaries/cif_core.dic
dictionary named 'cif_core.dic' version 2.4.2 last updated on
2011-04-26.

Automatic conversion script
Id: cif_fix_values 8170 2020-07-09 18:12:32Z antanas 

 Adding full bibliography for 7159317--7159320.cif.
;
_cod_original_formula_sum 'C19 H23 N2 O1.50'
_cod_database_code 7159320
_shelx_shelxl_version_number 2018/3
_shelx_space_group_comment
; 
The symmetry employed for this shelxl refinement is uniquely defined 
by the following loop, which should always be used as a source of 
symmetry information in preference to the above space-group names. 
They are only intended as comments. 
;
_shelx_estimated_absorpt_t_min 0.884
_shelx_estimated_absorpt_t_max 0.969

loop_
_space_group_symop_operation_xyz
'x, y, z'

loop_
_atom_site_label
_atom_site_type_symbol
_atom_site_fract_x
_atom_site_fract_y
_atom_site_fract_z
_atom_site_U_iso_or_equiv
_atom_site_adp_type
_atom_site_occupancy
_atom_site_site_symmetry_order
_atom_site_calc_flag
_atom_site_refinement_flags_posn
_atom_site_refinement_flags_adp
_atom_site_refinement_flags_occupancy
_atom_site_disorder_assembly
_atom_site_disorder_group
O1 O 0.3081(2) 0.48650(19) 0.87472(18) 0.0307(4) Uani 1 1 d . . . . .
N1 N 0.5439(2) 0.2704(2) 0.89548(19) 0.0219(4) Uani 1 1 d . . . . .
N2 N 0.8811(2) -0.1217(2) 0.95078(18) 0.0187(4) Uani 1 1 d . . . . .
H2 H 0.919261 -0.141367 0.875324 0.022 Uiso 1 1 calc R U . . .
C1 C 0.4000(3) 0.3842(3) 0.8271(2) 0.0221(5) Uani 1 1 d . . . . .
C2 C 0.3498(3) 0.3823(3) 0.6917(2) 0.0247(5) Uani 1 1 d . . . . .
H2A H 0.258513 0.345626 0.702148 0.030 Uiso 1 1 calc R U . . .
H2B H 0.303884 0.486716 0.630175 0.030 Uiso 1 1 calc R U . . .
C3 C 0.4974(3) 0.2825(3) 0.6303(2) 0.0213(4) Uani 1 1 d . . . . .
H3 H 0.579504 0.330903 0.605953 0.026 Uiso 1 1 calc R U . . .
C4 C 0.4619(3) 0.2437(3) 0.5084(2) 0.0264(5) Uani 1 1 d . . . . .
H4A H 0.431578 0.331490 0.426651 0.032 Uiso 1 1 calc R U . . .
H4B H 0.369747 0.208041 0.522816 0.032 Uiso 1 1 calc R U . . .
C5 C 0.6328(3) 0.1170(3) 0.4993(2) 0.0290(5) Uani 1 1 d . . . . .
H5A H 0.710706 0.159615 0.448711 0.035 Uiso 1 1 calc R U . . .
H5B H 0.617128 0.050366 0.453387 0.035 Uiso 1 1 calc R U . . .
C6 C 0.7062(3) 0.0267(3) 0.6470(2) 0.0222(5) Uani 1 1 d . . . . .
H6 H 0.824579 0.017991 0.656690 0.027 Uiso 1 1 calc R U . . .
C7 C 0.5893(3) 0.1270(2) 0.7319(2) 0.0188(4) Uani 1 1 d . . . . .
H7 H 0.503646 0.086404 0.771250 0.023 Uiso 1 1 calc R U . . .
C8 C 0.6726(3) 0.1501(2) 0.8432(2) 0.0191(4) Uani 1 1 d . . . . .
H8 H 0.761587 0.185931 0.803010 0.023 Uiso 1 1 calc R U . . .
C9 C 0.7554(3) 0.0133(2) 0.9618(2) 0.0193(4) Uani 1 1 d . . . . .
C10 C 0.9361(3) -0.2198(3) 1.0782(2) 0.0195(4) Uani 1 1 d . . . . .
C11 C 1.0601(3) -0.3683(3) 1.1185(2) 0.0237(5) Uani 1 1 d . . . . .
H11 H 1.119475 -0.418612 1.055074 0.028 Uiso 1 1 calc R U . . .
C12 C 1.0924(3) -0.4391(3) 1.2559(3) 0.0264(5) Uani 1 1 d . . . . .
H12 H 1.175043 -0.540421 1.286905 0.032 Uiso 1 1 calc R U . . .
C13 C 1.0062(3) -0.3647(3) 1.3498(2) 0.0268(5) Uani 1 1 d . . . . .
H13 H 1.034203 -0.415178 1.442994 0.032 Uiso 1 1 calc R U . . .
C14 C 0.8815(3) -0.2195(3) 1.3091(2) 0.0249(5) Uani 1 1 d . . . . .
H14 H 0.822185 -0.170647 1.373505 0.030 Uiso 1 1 calc R U . . .
C15 C 0.8431(3) -0.1447(3) 1.1714(2) 0.0207(5) Uani 1 1 d . . . . .
C16 C 0.7275(3) 0.0029(3) 1.0940(2) 0.0210(4) Uani 1 1 d . . . . .
C17 C 0.6085(3) 0.1366(3) 1.1361(2) 0.0265(5) Uani 1 1 d . . . . .
H17A H 0.653534 0.136683 1.220833 0.032 Uiso 1 1 calc R U . . .
H17B H 0.495877 0.132975 1.150773 0.032 Uiso 1 1 calc R U . . .
C18 C 0.5924(3) 0.2779(3) 1.0243(2) 0.0266(5) Uani 1 1 d . . . . .
H18A H 0.505477 0.368379 1.044831 0.032 Uiso 1 1 calc R U . . .
H18B H 0.702230 0.287420 1.018347 0.032 Uiso 1 1 calc R U . . .
C19 C 0.7091(3) -0.1313(3) 0.6830(2) 0.0282(5) Uani 1 1 d . . . . .
H19A H 0.595267 -0.123237 0.664871 0.042 Uiso 1 1 calc R U . . .
H19B H 0.743964 -0.182801 0.778482 0.042 Uiso 1 1 calc R U . . .
H19C H 0.789849 -0.189264 0.628875 0.042 Uiso 1 1 calc R U . . .
O2 O 0.2653(3) 0.9358(2) 0.53187(18) 0.0347(4) Uani 1 1 d . . . . .
N3 N 0.2169(3) 0.9547(2) 0.3148(2) 0.0251(4) Uani 1 1 d . . . . .
N4 N 0.1803(2) 0.9991(2) -0.05279(19) 0.0209(4) Uani 1 1 d . . . . .
H4 H 0.224826 0.911756 -0.070542 0.025 Uiso 1 1 calc R U . . .
C20 C 0.3075(3) 0.8841(3) 0.4351(2) 0.0262(5) Uani 1 1 d . . . . .
C21 C 0.4671(3) 0.7406(3) 0.4502(2) 0.0266(5) Uani 1 1 d . . . . .
H21A H 0.567233 0.765750 0.440248 0.032 Uiso 1 1 calc R U . . .
H21B H 0.477240 0.671100 0.541525 0.032 Uiso 1 1 calc R U . . .
C22 C 0.4681(3) 0.6612(3) 0.3482(2) 0.0229(5) Uani 1 1 d . . . . .
H22 H 0.377627 0.622109 0.368735 0.027 Uiso 1 1 calc R U . . .
C23 C 0.6315(3) 0.5332(3) 0.3302(2) 0.0247(5) Uani 1 1 d . . . . .
H23A H 0.659948 0.440515 0.406998 0.030 Uiso 1 1 calc R U . . .
H23B H 0.728420 0.562793 0.318019 0.030 Uiso 1 1 calc R U . . .
C24 C 0.5822(3) 0.5119(3) 0.2018(2) 0.0239(5) Uani 1 1 d . . . . .
H24A H 0.516913 0.448607 0.222519 0.029 Uiso 1 1 calc R U . . .
H24B H 0.684785 0.462853 0.156491 0.029 Uiso 1 1 calc R U . . .
C25 C 0.4705(3) 0.6748(2) 0.1111(2) 0.0203(4) Uani 1 1 d . . . . .
H25 H 0.364051 0.676274 0.077274 0.024 Uiso 1 1 calc R U . . .
C26 C 0.4252(3) 0.7741(3) 0.2076(2) 0.0200(4) Uani 1 1 d . . . . .
H26 H 0.501633 0.828309 0.193284 0.024 Uiso 1 1 calc R U . . .
C27 C 0.2422(3) 0.8893(3) 0.2000(2) 0.0208(4) Uani 1 1 d . . . . .
H27 H 0.167234 0.834082 0.210611 0.025 Uiso 1 1 calc R U . . .
C28 C 0.1806(3) 1.0189(3) 0.0724(2) 0.0220(5) Uani 1 1 d . . . . .
C29 C 0.0984(3) 1.1391(3) -0.1458(2) 0.0210(4) Uani 1 1 d . . . . .
C30 C 0.0622(3) 1.1760(3) -0.2833(2) 0.0238(5) Uani 1 1 d . . . . .
H30 H 0.102279 1.101343 -0.329370 0.029 Uiso 1 1 calc R U . . .
C31 C -0.0351(3) 1.3271(3) -0.3496(3) 0.0277(5) Uani 1 1 d . . . . .
H31 H -0.064377 1.356047 -0.442914 0.033 Uiso 1 1 calc R U . . .
C32 C -0.0913(3) 1.4379(3) -0.2822(3) 0.0308(6) Uani 1 1 d . . . . .
H32 H -0.159805 1.539909 -0.330338 0.037 Uiso 1 1 calc R U . . .
C33 C -0.0487(3) 1.4015(3) -0.1473(3) 0.0293(5) Uani 1 1 d . . . . .
H33 H -0.083818 1.478048 -0.103338 0.035 Uiso 1 1 calc R U . . .
C34 C 0.0472(3) 1.2497(3) -0.0760(2) 0.0240(5) Uani 1 1 d . . . . .
C35 C 0.1038(3) 1.1694(3) 0.0622(2) 0.0244(5) Uani 1 1 d . . . . .
C36 C 0.0724(3) 1.2227(3) 0.1847(3) 0.0310(5) Uani 1 1 d . . . . .
H36A H -0.035351 1.314478 0.170634 0.037 Uiso 1 1 calc R U . . .
H36B H 0.166089 1.247912 0.203364 0.037 Uiso 1 1 calc R U . . .
C37 C 0.0624(3) 1.0961(3) 0.3016(3) 0.0318(6) Uani 1 1 d . . . . .
H37A H 0.051459 1.124937 0.385572 0.038 Uiso 1 1 calc R U . . .
H37B H -0.039340 1.079601 0.286841 0.038 Uiso 1 1 calc R U . . .
C38 C 0.5661(3) 0.7242(3) -0.0076(2) 0.0255(5) Uani 1 1 d . . . . .
H38A H 0.677846 0.709097 0.024710 0.038 Uiso 1 1 calc R U . . .
H38B H 0.501230 0.831532 -0.054842 0.038 Uiso 1 1 calc R U . . .
H38C H 0.580888 0.663930 -0.069240 0.038 Uiso 1 1 calc R U . . .
O3 O 0.1774(2) 0.79738(19) 0.79114(18) 0.0287(4) Uani 1 1 d G . . . .
H3A H 0.210156 0.831822 0.712706 0.043 Uiso 1 1 d G U . . .
H3B H 0.223354 0.699603 0.806863 0.043 Uiso 1 1 d G U . . .

loop_
_atom_site_aniso_label
_atom_site_aniso_U_11
_atom_site_aniso_U_22
_atom_site_aniso_U_33
_atom_site_aniso_U_23
_atom_site_aniso_U_13
_atom_site_aniso_U_12
O1 0.0301(9) 0.0226(8) 0.0299(9) -0.0087(7) -0.0002(8) -0.0006(7)
N1 0.0213(9) 0.0211(9) 0.0196(9) -0.0091(8) -0.0026(8) -0.0025(8)
N2 0.0163(8) 0.0199(9) 0.0151(8) -0.0043(7) -0.0024(7) -0.0030(7)
C1 0.0200(11) 0.0195(10) 0.0214(11) -0.0032(9) 0.0006(9) -0.0049(9)
C2 0.0207(11) 0.0238(11) 0.0216(11) -0.0038(9) -0.0025(9) -0.0030(9)
C3 0.0198(10) 0.0226(10) 0.0163(10) -0.0029(8) -0.0022(9) -0.0052(9)
C4 0.0272(12) 0.0295(12) 0.0168(11) -0.0035(9) -0.0040(9) -0.0077(10)
C5 0.0359(13) 0.0301(12) 0.0143(10) -0.0054(10) -0.0001(10) -0.0077(11)
C6 0.0251(11) 0.0243(11) 0.0143(10) -0.0052(9) 0.0000(9) -0.0076(9)
C7 0.0188(10) 0.0197(10) 0.0157(9) -0.0047(8) -0.0014(8) -0.0056(8)
C8 0.0160(9) 0.0201(10) 0.0167(10) -0.0052(8) -0.0011(8) -0.0029(8)
C9 0.0166(10) 0.0195(10) 0.0190(11) -0.0046(9) -0.0022(9) -0.0049(8)
C10 0.0168(10) 0.0226(10) 0.0172(10) -0.0023(8) -0.0045(8) -0.0078(9)
C11 0.0188(10) 0.0245(11) 0.0265(12) -0.0058(9) -0.0045(9) -0.0079(9)
C12 0.0228(11) 0.0242(11) 0.0289(12) -0.0017(9) -0.0086(10) -0.0093(9)
C13 0.0242(11) 0.0323(12) 0.0216(11) 0.0027(10) -0.0078(10) -0.0153(10)
C14 0.0218(11) 0.0340(12) 0.0180(11) -0.0029(10) -0.0020(9) -0.0133(10)
C15 0.0174(10) 0.0259(11) 0.0178(11) -0.0043(9) -0.0017(9) -0.0090(9)
C16 0.0169(10) 0.0253(11) 0.0171(10) -0.0052(9) -0.0027(9) -0.0054(9)
C17 0.0232(11) 0.0320(12) 0.0168(10) -0.0087(10) -0.0029(9) -0.0024(10)
C18 0.0272(12) 0.0277(12) 0.0224(11) -0.0120(10) -0.0044(10) -0.0050(10)
C19 0.0356(13) 0.0269(11) 0.0211(11) -0.0079(9) -0.0001(10) -0.0112(10)
O2 0.0438(11) 0.0395(10) 0.0217(8) -0.0151(8) 0.0035(8) -0.0139(9)
N3 0.0225(9) 0.0317(11) 0.0204(10) -0.0129(8) 0.0009(8) -0.0067(8)
N4 0.0225(9) 0.0188(8) 0.0198(9) -0.0059(7) -0.0019(8) -0.0062(7)
C20 0.0297(12) 0.0320(12) 0.0195(11) -0.0085(10) 0.0015(10) -0.0148(11)
C21 0.0295(12) 0.0309(12) 0.0194(11) -0.0079(10) -0.0025(10) -0.0114(11)
C22 0.0227(11) 0.0274(11) 0.0194(10) -0.0071(9) -0.0007(9) -0.0106(9)
C23 0.0231(11) 0.0258(11) 0.0222(11) -0.0042(9) -0.0038(9) -0.0083(9)
C24 0.0233(11) 0.0235(10) 0.0227(11) -0.0063(9) -0.0022(9) -0.0074(9)
C25 0.0175(10) 0.0243(11) 0.0196(10) -0.0069(9) -0.0007(9) -0.0083(8)
C26 0.0175(10) 0.0249(11) 0.0176(10) -0.0066(9) -0.0007(8) -0.0082(9)
C27 0.0197(10) 0.0249(11) 0.0179(10) -0.0082(9) -0.0004(8) -0.0077(9)
C28 0.0170(10) 0.0264(11) 0.0217(11) -0.0076(9) -0.0004(9) -0.0076(9)
C29 0.0170(10) 0.0204(10) 0.0230(11) -0.0042(9) -0.0019(9) -0.0062(8)
C30 0.0213(11) 0.0250(11) 0.0238(11) -0.0035(9) -0.0007(9) -0.0106(9)
C31 0.0209(11) 0.0274(12) 0.0279(12) 0.0012(10) -0.0039(10) -0.0088(10)
C32 0.0206(11) 0.0209(11) 0.0402(14) 0.0001(10) -0.0034(11) -0.0037(9)
C33 0.0204(11) 0.0233(11) 0.0398(14) -0.0092(11) 0.0014(10) -0.0046(9)
C34 0.0171(10) 0.0239(11) 0.0304(12) -0.0092(10) 0.0024(10) -0.0072(9)
C35 0.0190(10) 0.0272(11) 0.0277(12) -0.0128(10) -0.0002(9) -0.0067(9)
C36 0.0259(12) 0.0315(13) 0.0339(13) -0.0192(11) -0.0020(11) -0.0030(10)
C37 0.0226(11) 0.0400(14) 0.0279(12) -0.0179(11) 0.0012(10) -0.0026(11)
C38 0.0231(11) 0.0299(11) 0.0230(11) -0.0090(9) 0.0030(9) -0.0099(9)
O3 0.0326(9) 0.0228(8) 0.0241(8) -0.0079(7) 0.0042(7) -0.0047(7)

loop_
_atom_type_symbol
_atom_type_description
_atom_type_scat_dispersion_real
_atom_type_scat_dispersion_imag
_atom_type_scat_source
C C 0.0181 0.0091 'International Tables Vol C Tables 4.2.6.8 and 6.1.1.4'
H H 0.0000 0.0000 'International Tables Vol C Tables 4.2.6.8 and 6.1.1.4'
N N 0.0311 0.0180 'International Tables Vol C Tables 4.2.6.8 and 6.1.1.4'
O O 0.0492 0.0322 'International Tables Vol C Tables 4.2.6.8 and 6.1.1.4'

loop_
_geom_angle_atom_site_label_1
_geom_angle_atom_site_label_2
_geom_angle_atom_site_label_3
_geom_angle
_geom_angle_site_symmetry_1
_geom_angle_site_symmetry_3
_geom_angle_publ_flag
C1 N1 C18 117.60(18) . . ?
C1 N1 C8 125.96(18) . . ?
C18 N1 C8 115.73(17) . . ?
C10 N2 C9 108.35(18) . . ?
O1 C1 N1 121.3(2) . . ?
O1 C1 C2 119.9(2) . . ?
N1 C1 C2 118.81(19) . . ?
C3 C2 C1 112.34(19) . . ?
C2 C3 C4 118.75(19) . . ?
C2 C3 C7 110.45(18) . . ?
C4 C3 C7 102.93(17) . . ?
C3 C4 C5 101.63(19) . . ?
C4 C5 C6 106.11(19) . . ?
C19 C6 C7 114.25(19) . . ?
C19 C6 C5 110.3(2) . . ?
C7 C6 C5 104.30(19) . . ?
C8 C7 C3 107.09(17) . . ?
C8 C7 C6 118.13(18) . . ?
C3 C7 C6 104.54(17) . . ?
N1 C8 C9 107.15(17) . . ?
N1 C8 C7 109.77(17) . . ?
C9 C8 C7 116.09(17) . . ?
C16 C9 N2 109.81(19) . . ?
C16 C9 C8 126.9(2) . . ?
N2 C9 C8 123.21(19) . . ?
N2 C10 C11 129.7(2) . . ?
N2 C10 C15 108.10(19) . . ?
C11 C10 C15 122.2(2) . . ?
C12 C11 C10 116.9(2) . . ?
C11 C12 C13 121.7(2) . . ?
C14 C13 C12 121.0(2) . . ?
C13 C14 C15 119.2(2) . . ?
C14 C15 C10 118.9(2) . . ?
C14 C15 C16 134.5(2) . . ?
C10 C15 C16 106.47(19) . . ?
C9 C16 C15 107.3(2) . . ?
C9 C16 C17 121.3(2) . . ?
C15 C16 C17 131.1(2) . . ?
C16 C17 C18 107.49(19) . . ?
N1 C18 C17 110.45(19) . . ?
C20 N3 C37 118.1(2) . . ?
C20 N3 C27 125.3(2) . . ?
C37 N3 C27 115.75(18) . . ?
C28 N4 C29 108.79(18) . . ?
O2 C20 N3 121.9(2) . . ?
O2 C20 C21 119.1(2) . . ?
N3 C20 C21 119.0(2) . . ?
C22 C21 C20 112.58(19) . . ?
C21 C22 C23 119.7(2) . . ?
C21 C22 C26 109.68(19) . . ?
C23 C22 C26 102.48(18) . . ?
C22 C23 C24 100.84(18) . . ?
C23 C24 C25 105.52(18) . . ?
C38 C25 C26 113.45(18) . . ?
C38 C25 C24 111.02(18) . . ?
C26 C25 C24 104.10(17) . . ?
C27 C26 C22 108.51(17) . . ?
C27 C26 C25 117.62(17) . . ?
C22 C26 C25 104.68(18) . . ?
N3 C27 C28 107.83(18) . . ?
N3 C27 C26 109.58(17) . . ?
C28 C27 C26 116.48(18) . . ?
C35 C28 N4 109.7(2) . . ?
C35 C28 C27 126.8(2) . . ?
N4 C28 C27 123.2(2) . . ?
N4 C29 C30 129.8(2) . . ?
N4 C29 C34 107.57(19) . . ?
C30 C29 C34 122.6(2) . . ?
C31 C30 C29 116.8(2) . . ?
C30 C31 C32 121.6(2) . . ?
C33 C32 C31 121.2(2) . . ?
C32 C33 C34 119.0(2) . . ?
C33 C34 C29 118.7(2) . . ?
C33 C34 C35 134.7(2) . . ?
C29 C34 C35 106.5(2) . . ?
C28 C35 C34 107.4(2) . . ?
C28 C35 C36 121.1(2) . . ?
C34 C35 C36 131.0(2) . . ?
C35 C36 C37 107.8(2) . . ?
N3 C37 C36 110.2(2) . . ?

loop_
_geom_bond_atom_site_label_1
_geom_bond_atom_site_label_2
_geom_bond_distance
_geom_bond_site_symmetry_2
_geom_bond_publ_flag
O1 C1 1.237(3) . ?
N1 C1 1.355(3) . ?
N1 C18 1.466(3) . ?
N1 C8 1.491(3) . ?
N2 C10 1.378(3) . ?
N2 C9 1.386(3) . ?
C1 C2 1.513(3) . ?
C2 C3 1.509(3) . ?
C3 C4 1.521(3) . ?
C3 C7 1.530(3) . ?
C4 C5 1.528(3) . ?
C5 C6 1.561(3) . ?
C6 C19 1.525(3) . ?
C6 C7 1.552(3) . ?
C7 C8 1.527(3) . ?
C8 C9 1.503(3) . ?
C9 C16 1.366(3) . ?
C10 C11 1.398(3) . ?
C10 C15 1.416(3) . ?
C11 C12 1.390(3) . ?
C12 C13 1.402(4) . ?
C13 C14 1.377(3) . ?
C14 C15 1.403(3) . ?
C15 C16 1.434(3) . ?
C16 C17 1.494(3) . ?
C17 C18 1.521(3) . ?
O2 C20 1.239(3) . ?
N3 C20 1.357(3) . ?
N3 C37 1.481(3) . ?
N3 C27 1.496(3) . ?
N4 C28 1.380(3) . ?
N4 C29 1.383(3) . ?
C20 C21 1.513(3) . ?
C21 C22 1.510(3) . ?
C22 C23 1.523(3) . ?
C22 C26 1.529(3) . ?
C23 C24 1.531(3) . ?
C24 C25 1.564(3) . ?
C25 C38 1.522(3) . ?
C25 C26 1.551(3) . ?
C26 C27 1.522(3) . ?
C27 C28 1.507(3) . ?
C28 C35 1.364(3) . ?
C29 C30 1.394(3) . ?
C29 C34 1.420(3) . ?
C30 C31 1.388(3) . ?
C31 C32 1.402(4) . ?
C32 C33 1.381(4) . ?
C33 C34 1.403(3) . ?
C34 C35 1.435(3) . ?
C35 C36 1.497(3) . ?
C36 C37 1.519(4) . ?
